data_1549180
loop_
_publ_author_name
'Mahmoudi, Ghodrat'
'Seth, Saikat Kumar'
'Bauz\'a, Antonio'
'Zubkov, Fedor I.'
'Gurbanov, Atash V.'
'White, Jonathan'
'Stilinovi\'c, Vladimir'
'Doert, Thomas'
'Frontera, Antonio'

_publ_section_title
;
 Pb&#x22EF;X (X = N, S, I) tetrel bonding interactions in Pb(ii)
 complexes: X-ray characterization, Hirshfeld surfaces and DFT
 calculations
;
_journal_issue 20
_journal_name_full CrystEngComm
_journal_page_first 2812
_journal_paper_doi 10.1039/C8CE00110C
_journal_volume 20
_journal_year 2018
_chemical_compound_source 'synthesis as described'
_chemical_formula_moiety 'C28 H24 N8 O6 Pb2'
_chemical_formula_sum 'C28 H24 N8 O6 Pb2'
_chemical_formula_weight 982.95
_space_group_IT_number 14
_space_group_name_Hall '-P 2ybc'
_space_group_name_H-M_alt 'P 1 21/c 1'
_symmetry_cell_setting monoclinic
_symmetry_Int_Tables_number 14
_symmetry_space_group_name_Hall '-P 2ybc'
_symmetry_space_group_name_H-M 'P 1 21/c 1'
_atom_sites_solution_hydrogens difmap
_atom_sites_solution_primary direct
_atom_sites_solution_secondary difmap
_audit_creation_method SHELXL-2014/7
_audit_update_record
;
2018-02-23 deposited with the CCDC.
2018-04-03 downloaded from the CCDC.
;
_cell_angle_alpha 90
_cell_angle_beta 94.218(2)
_cell_angle_gamma 90
_cell_formula_units_Z 2
_cell_length_a 7.4785(2)
_cell_length_b 21.4405(5)
_cell_length_c 9.0220(2)
_cell_measurement_reflns_used 17979
_cell_measurement_temperature 100(2)
_cell_measurement_theta_max 32.4958
_cell_measurement_theta_min 2.8444
_cell_measurement_wavelength 0.71073
_cell_volume 1442.69(6)
_computing_cell_refinement 'CrysAlis Pro (Oxford Diffraction Ltd., 2010)'
_computing_data_collection 'CrysAlis Pro (Oxford Diffraction Ltd., 2010)'
_computing_data_reduction 'CrysAlis Pro (Oxford Diffraction Ltd., 2010)'
_computing_molecular_graphics 'Diamond v.3.2f (Crystal Impact GbR, 2008)'
_computing_publication_material 'WinGX publication routines (Farrugia, 1999)'
_computing_structure_refinement 'SHELXL-97 (Sheldrick, 2008)'
_computing_structure_solution 'SIR92 (Altomare et al, 1993)'
_diffrn_ambient_temperature 100(2)
_diffrn_detector 'CCD plate'
_diffrn_detector_area_resol_mean 8.3504
_diffrn_detector_type 'Sapphire2 (large Be window)'
_diffrn_measured_fraction_theta_full 0.997
_diffrn_measured_fraction_theta_max 0.997
_diffrn_measurement_details
;
#__ type_ start__ end____ width___ exp.time_
  1 omega -109.00    3.00   1.0000   20.0000
omega____ theta____ kappa____ phi______ frames
    -      -29.9916  -77.0000  -90.0000 112

#__ type_ start__ end____ width___ exp.time_
  2 omega -113.00  -40.00   1.0000   20.0000
omega____ theta____ kappa____ phi______ frames
    -      -29.9916  -77.0000  150.0000 73

#__ type_ start__ end____ width___ exp.time_
  3 omega   -8.00   66.00   1.0000   20.0000
omega____ theta____ kappa____ phi______ frames
    -       30.9291  -77.0000   30.0000 74

#__ type_ start__ end____ width___ exp.time_
  4 omega    4.00   30.00   1.0000   20.0000
omega____ theta____ kappa____ phi______ frames
    -      -29.9916   77.0000   60.0000 26

#__ type_ start__ end____ width___ exp.time_
  5 omega  -69.00  -44.00   1.0000   20.0000
omega____ theta____ kappa____ phi______ frames
    -      -29.9916   77.0000   60.0000 25

#__ type_ start__ end____ width___ exp.time_
  6 omega  -29.00   34.00   1.0000   20.0000
omega____ theta____ kappa____ phi______ frames
    -      -29.9916   77.0000  -30.0000 63

#__ type_ start__ end____ width___ exp.time_
  7 omega  -20.00    6.00   1.0000   20.0000
omega____ theta____ kappa____ phi______ frames
    -      -29.9916  -77.0000 -180.0000 26

#__ type_ start__ end____ width___ exp.time_
  8 omega   -9.00  107.00   1.0000   20.0000
omega____ theta____ kappa____ phi______ frames
    -       30.9291   77.0000 -180.0000 116

#__ type_ start__ end____ width___ exp.time_
  9 omega  -23.00   63.00   1.0000   20.0000
omega____ theta____ kappa____ phi______ frames
    -      -29.9916   77.0000 -120.0000 86

#__ type_ start__ end____ width___ exp.time_
 10 omega -115.00    9.00   1.0000   20.0000
omega____ theta____ kappa____ phi______ frames
    -      -29.9916  -77.0000   30.0000 124

#__ type_ start__ end____ width___ exp.time_
 11 omega  -44.00  -19.00   1.0000   20.0000
omega____ theta____ kappa____ phi______ frames
    -       30.9291  -77.0000 -120.0000 25

#__ type_ start__ end____ width___ exp.time_
 12 omega   12.00   68.00   1.0000   20.0000
omega____ theta____ kappa____ phi______ frames
    -       30.9291  -77.0000 -120.0000 56

#__ type_ start__ end____ width___ exp.time_
 13 omega  -46.00   72.00   1.0000   20.0000
omega____ theta____ kappa____ phi______ frames
    -       30.9291  -84.0000  156.0000 118

;
_diffrn_measurement_device '\k-geometry diffractometer'
_diffrn_measurement_device_type 'Oxford Diffraction Xcalibur 2'
_diffrn_measurement_method '\w scans'
_diffrn_orient_matrix_UB_11 0.0476067
_diffrn_orient_matrix_UB_12 -0.0264773
_diffrn_orient_matrix_UB_13 -0.0228325
_diffrn_orient_matrix_UB_21 -0.0725015
_diffrn_orient_matrix_UB_22 -0.019463
_diffrn_orient_matrix_UB_23 0.0169869
_diffrn_orient_matrix_UB_31 -0.0390462
_diffrn_orient_matrix_UB_32 0.0037259
_diffrn_orient_matrix_UB_33 -0.0735308
_diffrn_radiation_collimation '0.5 mm'
_diffrn_radiation_monochromator graphite
_diffrn_radiation_probe x-ray
_diffrn_radiation_source 'Enhance (Mo) X-ray Source, sealed tube'
_diffrn_radiation_type MoK\a
_diffrn_radiation_wavelength 0.71073
_diffrn_reflns_av_R_equivalents 0.0323
_diffrn_reflns_av_unetI/netI 0.0205
_diffrn_reflns_limit_h_max 10
_diffrn_reflns_limit_h_min -10
_diffrn_reflns_limit_k_max 30
_diffrn_reflns_limit_k_min -31
_diffrn_reflns_limit_l_max 13
_diffrn_reflns_limit_l_min -12
_diffrn_reflns_number 29921
_diffrn_reflns_theta_full 31
_diffrn_reflns_theta_max 31
_diffrn_reflns_theta_min 2.89
_diffrn_source_current 40
_diffrn_source_power 2.00
_diffrn_source_voltage 50
_exptl_absorpt_coefficient_mu 11.713
_exptl_absorpt_correction_T_max 0.364
_exptl_absorpt_correction_T_min 0.09
_exptl_absorpt_correction_type analytical
_exptl_absorpt_process_details
;
        CrysAlisPro, Oxford Diffraction Ltd.,
        Version 1.171.33.66 (release 28-04-2010 CrysAlis171 .NET)
        (compiled Apr 28 2010,14:27:37)
Analytical numeric absorption correction using a multifaceted crystal
                        model based on expressions derived by R.C. Clark & J.S.
        (Clark, R. C. & Reid, J. S. (1995). Acta Cryst. A51, 887-897)
;
_exptl_crystal_colour 'Light yellow'
_exptl_crystal_density_diffrn 2.263
_exptl_crystal_density_method 'not measured'
_exptl_crystal_description Prism
_exptl_crystal_F_000 920
_exptl_crystal_size_max 0.33
_exptl_crystal_size_mid 0.17
_exptl_crystal_size_min 0.09
_refine_diff_density_max 1.719
_refine_diff_density_min -0.586
_refine_diff_density_rms 0.151
_refine_ls_extinction_method none
_refine_ls_goodness_of_fit_ref 1.043
_refine_ls_hydrogen_treatment mixed
_refine_ls_matrix_type full
_refine_ls_number_parameters 203
_refine_ls_number_reflns 4582
_refine_ls_number_restraints 0
_refine_ls_restrained_S_all 1.043
_refine_ls_R_factor_all 0.0226
_refine_ls_R_factor_gt 0.0180
_refine_ls_shift/su_max 0.001
_refine_ls_shift/su_mean 0.000
_refine_ls_structure_factor_coef Fsqd
_refine_ls_weighting_details 'calc w=1/[\s^2^(Fo^2^)+(0.0263P)^2^] where P=(Fo^2^+2Fc^2^)/3'
_refine_ls_weighting_scheme calc
_refine_ls_wR_factor_gt 0.0423
_refine_ls_wR_factor_ref 0.0430
_reflns_number_gt 3991
_reflns_number_total 4582
_reflns_threshold_expression >2\s(I)
_cod_data_source_file c8ce00110c2.cif
_cod_data_source_block 1
_cod_depositor_comments 'Adding full bibliography for 1549180--1549183.cif.'
_cod_database_code 1549180
_shelx_shelxl_version_number 2014/7

loop_
_symmetry_equiv_pos_as_xyz
'x, y, z'
'-x, y+1/2, -z+1/2'
'-x, -y, -z'
'x, -y-1/2, z-1/2'

loop_
_atom_site_label
_atom_site_type_symbol
_atom_site_fract_x
_atom_site_fract_y
_atom_site_fract_z
_atom_site_U_iso_or_equiv
_atom_site_adp_type
_atom_site_occupancy
_atom_site_site_symmetry_order
_atom_site_calc_flag
_atom_site_refinement_flags_posn
_atom_site_refinement_flags_adp
Pb1 Pb 0.12978(2) -0.09051(2) 0.14186(2) 0.00896(3) Uani 1 1 d . .
C1 C 0.1386(3) 0.05186(11) 0.2504(3) 0.0099(4) Uani 1 1 d . .
C2 C 0.0869(3) 0.10598(11) 0.3418(3) 0.0094(4) Uani 1 1 d . .
C3 C 0.0248(3) 0.09478(11) 0.4813(3) 0.0121(4) Uani 1 1 d . .
H3 H 0.0253 0.0530 0.5162 0.015 Uiso 1 1 calc R U
C4 C -0.0341(3) 0.19769(11) 0.5185(3) 0.0121(4) Uani 1 1 d . .
H4 H -0.0798 0.2298 0.5777 0.014 Uiso 1 1 calc R U
C5 C 0.0306(3) 0.21398(11) 0.3844(3) 0.0124(4) Uani 1 1 d . .
H5 H 0.0327 0.2564 0.3544 0.015 Uiso 1 1 calc R U
C6 C 0.0924(3) 0.16754(11) 0.2939(3) 0.0119(4) Uani 1 1 d . .
H6 H 0.1375 0.1776 0.2011 0.014 Uiso 1 1 calc R U
C7 C 0.2945(3) 0.01655(11) -0.0846(3) 0.0104(4) Uani 1 1 d . .
H7 H 0.328(4) 0.0552(15) -0.131(3) 0.012 Uiso 1 1 d . U
C8 C 0.3345(3) -0.03974(11) -0.1674(2) 0.0094(4) Uani 1 1 d . .
C9 C 0.3961(3) -0.03533(11) -0.3079(3) 0.0127(4) Uani 1 1 d . .
H9 H 0.4146 0.0043 -0.3514 0.015 Uiso 1 1 calc R U
C10 C 0.4305(3) -0.08991(11) -0.3847(3) 0.0147(5) Uani 1 1 d . .
H10 H 0.4707 -0.0882 -0.4821 0.018 Uiso 1 1 calc R U
C11 C 0.4049(3) -0.14654(12) -0.3165(3) 0.0139(5) Uani 1 1 d . .
H11 H 0.4287 -0.1845 -0.3658 0.017 Uiso 1 1 calc R U
C12 C 0.3438(3) -0.14725(11) -0.1745(3) 0.0131(5) Uani 1 1 d . .
H12 H 0.3269 -0.1864 -0.1282 0.016 Uiso 1 1 calc R U
N1 N 0.1879(3) 0.06553(9) 0.1156(2) 0.0105(4) Uani 1 1 d . .
N2 N 0.2266(3) 0.01110(9) 0.0420(2) 0.0095(4) Uani 1 1 d . .
N3 N -0.0356(3) 0.13926(10) 0.5694(2) 0.0120(4) Uani 1 1 d . .
N4 N 0.3078(3) -0.09502(9) -0.1003(2) 0.0110(4) Uani 1 1 d . .
O1 O 0.1299(3) -0.00240(8) 0.30742(19) 0.0145(3) Uani 1 1 d . .
C1A C 0.4358(3) -0.16515(11) 0.2353(3) 0.0126(4) Uani 1 1 d . .
C2A C 0.6101(4) -0.19165(14) 0.3021(4) 0.0274(7) Uani 1 1 d . .
H2A H 0.6035 -0.2373 0.3017 0.041 Uiso 1 1 calc R U
H2B H 0.6319 -0.1768 0.4046 0.041 Uiso 1 1 calc R U
H2C H 0.7083 -0.1781 0.2435 0.041 Uiso 1 1 calc R U
O1A O 0.4162(2) -0.10571(8) 0.24730(19) 0.0110(3) Uani 1 1 d . .
O2A O 0.3199(2) -0.19961(8) 0.1727(2) 0.0176(4) Uani 1 1 d . .

loop_
_atom_site_aniso_label
_atom_site_aniso_U_11
_atom_site_aniso_U_22
_atom_site_aniso_U_33
_atom_site_aniso_U_23
_atom_site_aniso_U_13
_atom_site_aniso_U_12
Pb1 0.00980(4) 0.00747(4) 0.00967(4) 0.00091(3) 0.00111(3) 0.00039(3)
C1 0.0108(10) 0.0076(10) 0.0116(10) -0.0005(8) 0.0022(8) 0.0005(8)
C2 0.0091(10) 0.0087(10) 0.0103(10) -0.0007(8) 0.0010(8) 0.0000(8)
C3 0.0154(11) 0.0092(10) 0.0120(10) -0.0002(9) 0.0024(9) -0.0007(9)
C4 0.0118(11) 0.0117(11) 0.0124(10) -0.0042(9) -0.0009(9) 0.0019(9)
C5 0.0151(11) 0.0068(10) 0.0150(11) 0.0000(8) -0.0001(9) 0.0002(8)
C6 0.0132(11) 0.0117(11) 0.0111(10) 0.0013(9) 0.0018(9) -0.0001(9)
C7 0.0123(11) 0.0086(10) 0.0103(10) 0.0006(8) 0.0019(8) -0.0011(8)
C8 0.0091(10) 0.0096(10) 0.0095(10) -0.0010(8) 0.0008(8) -0.0011(8)
C9 0.0169(11) 0.0104(11) 0.0112(10) -0.0006(9) 0.0041(9) -0.0022(9)
C10 0.0159(11) 0.0175(12) 0.0109(10) -0.0030(9) 0.0033(9) -0.0018(9)
C11 0.0136(11) 0.0147(11) 0.0132(11) -0.0047(9) 0.0011(9) 0.0000(9)
C12 0.0143(11) 0.0098(11) 0.0151(11) 0.0000(9) 0.0016(9) 0.0003(9)
N1 0.0135(9) 0.0087(9) 0.0094(9) -0.0009(7) 0.0020(7) 0.0007(8)
N2 0.0108(9) 0.0091(9) 0.0087(9) -0.0012(7) 0.0014(7) 0.0009(7)
N3 0.0120(9) 0.0122(10) 0.0118(9) -0.0021(8) 0.0012(7) 0.0009(8)
N4 0.0113(9) 0.0096(9) 0.0124(9) -0.0004(7) 0.0025(7) -0.0006(7)
O1 0.0256(9) 0.0071(8) 0.0117(8) 0.0017(6) 0.0078(7) 0.0020(7)
C1A 0.0119(10) 0.0114(11) 0.0146(11) 0.0003(9) 0.0008(9) 0.0018(8)
C2A 0.0178(13) 0.0201(14) 0.0427(18) -0.0056(13) -0.0083(13) 0.0076(11)
O1A 0.0106(8) 0.0081(7) 0.0142(8) -0.0013(6) 0.0005(6) 0.0001(6)
O2A 0.0164(9) 0.0097(8) 0.0259(10) -0.0026(7) -0.0035(7) -0.0004(7)

loop_
_exptl_crystal_face_index_h
_exptl_crystal_face_index_k
_exptl_crystal_face_index_l
_exptl_crystal_face_perp_dist
0 1 0 0.04
0 -1 0 0.052
-1 0 0 0.1001
1 0 0 0.07
0 1 1 0.121
-1 0 -2 0.12
0 -1 1 0.12

loop_
_geom_angle_atom_site_label_1
_geom_angle_atom_site_label_2
_geom_angle_atom_site_label_3
_geom_angle
O1A Pb1 O1 84.08(6)
O1A Pb1 N2 89.25(6)
O1 Pb1 N2 63.29(6)
O1A Pb1 N4 79.99(6)
O1 Pb1 N4 124.35(6)
N2 Pb1 N4 63.54(6)
O1A Pb1 O2A 51.48(5)
O1 Pb1 O2A 129.04(6)
N2 Pb1 O2A 128.47(6)
N4 Pb1 O2A 76.33(6)
O1A Pb1 C1A 26.03(6)
O1 Pb1 C1A 106.94(7)
N2 Pb1 C1A 110.38(7)
N4 Pb1 C1A 77.47(6)
O2A Pb1 C1A 25.47(6)
O1 C1 N1 126.6(2)
O1 C1 C2 117.6(2)
N1 C1 C2 115.8(2)
C6 C2 C3 117.6(2)
C6 C2 C1 123.5(2)
C3 C2 C1 118.9(2)
N3 C3 C2 124.2(2)
N3 C3 H3 117.9
C2 C3 H3 117.9
N3 C4 C5 123.5(2)
N3 C4 H4 118.3
C5 C4 H4 118.3
C4 C5 C6 119.2(2)
C4 C5 H5 120.4
C6 C5 H5 120.4
C5 C6 C2 118.6(2)
C5 C6 H6 120.7
C2 C6 H6 120.7
N2 C7 C8 119.1(2)
N2 C7 H7 126.2(17)
C8 C7 H7 114.6(17)
N4 C8 C9 122.7(2)
N4 C8 C7 116.9(2)
C9 C8 C7 120.4(2)
C8 C9 C10 119.0(2)
C8 C9 H9 120.5
C10 C9 H9 120.5
C11 C10 C9 118.7(2)
C11 C10 H10 120.7
C9 C10 H10 120.7
C10 C11 C12 119.1(2)
C10 C11 H11 120.5
C12 C11 H11 120.5
N4 C12 C11 122.8(2)
N4 C12 H12 118.6
C11 C12 H12 118.6
C1 N1 N2 109.58(18)
C7 N2 N1 117.3(2)
C7 N2 Pb1 123.02(16)
N1 N2 Pb1 119.24(13)
C4 N3 C3 116.9(2)
C12 N4 C8 117.8(2)
C12 N4 Pb1 125.09(16)
C8 N4 Pb1 115.99(15)
C1 O1 Pb1 117.58(14)
O2A C1A O1A 123.2(2)
O2A C1A C2A 120.8(2)
O1A C1A C2A 116.1(2)
O2A C1A Pb1 71.55(13)
O1A C1A Pb1 51.66(12)
C2A C1A Pb1 167.50(18)
C1A C2A H2A 109.5
C1A C2A H2B 109.5
H2A C2A H2B 109.5
C1A C2A H2C 109.5
H2A C2A H2C 109.5
H2B C2A H2C 109.5
C1A O1A Pb1 102.31(15)
C1A O2A Pb1 82.98(14)

loop_
_geom_bond_atom_site_label_1
_geom_bond_atom_site_label_2
_geom_bond_distance
Pb1 O1A 2.3023(17)
Pb1 O1 2.4082(17)
Pb1 N2 2.4856(19)
Pb1 N4 2.643(2)
Pb1 O2A 2.7410(18)
Pb1 C1A 2.868(2)
C1 O1 1.276(3)
C1 N1 1.329(3)
C1 C2 1.491(3)
C2 C6 1.391(3)
C2 C3 1.394(3)
C3 N3 1.341(3)
C3 H3 0.9500
C4 N3 1.335(3)
C4 C5 1.380(3)
C4 H4 0.9500
C5 C6 1.389(3)
C5 H5 0.9500
C6 H6 0.9500
C7 N2 1.289(3)
C7 C8 1.462(3)
C7 H7 0.97(3)
C8 N4 1.352(3)
C8 C9 1.383(3)
C9 C10 1.393(3)
C9 H9 0.9500
C10 C11 1.381(3)
C10 H10 0.9500
C11 C12 1.391(3)
C11 H11 0.9500
C12 N4 1.342(3)
C12 H12 0.9500
N1 N2 1.384(3)
C1A O2A 1.242(3)
C1A O1A 1.288(3)
C1A C2A 1.507(4)
C2A H2A 0.9800
C2A H2B 0.9800
C2A H2C 0.9800

loop_
_geom_torsion_atom_site_label_1
_geom_torsion_atom_site_label_2
_geom_torsion_atom_site_label_3
_geom_torsion_atom_site_label_4
_geom_torsion
O1 C1 C2 C6 179.2(2)
N1 C1 C2 C6 -1.4(3)
O1 C1 C2 C3 -2.7(3)
N1 C1 C2 C3 176.7(2)
C6 C2 C3 N3 2.4(4)
C1 C2 C3 N3 -175.8(2)
N3 C4 C5 C6 2.2(4)
C4 C5 C6 C2 0.0(4)
C3 C2 C6 C5 -2.1(3)
C1 C2 C6 C5 176.0(2)
N2 C7 C8 N4 -4.2(3)
N2 C7 C8 C9 175.6(2)
N4 C8 C9 C10 0.7(4)
C7 C8 C9 C10 -179.1(2)
C8 C9 C10 C11 -1.2(4)
C9 C10 C11 C12 0.7(4)
C10 C11 C12 N4 0.2(4)
O1 C1 N1 N2 1.2(3)
C2 C1 N1 N2 -178.19(19)
C8 C7 N2 N1 -178.9(2)
C8 C7 N2 Pb1 -6.6(3)
C1 N1 N2 C7 -173.0(2)
C1 N1 N2 Pb1 14.4(2)
C5 C4 N3 C3 -2.0(4)
C2 C3 N3 C4 -0.4(4)
C11 C12 N4 C8 -0.7(4)
C11 C12 N4 Pb1 166.51(18)
C9 C8 N4 C12 0.2(4)
C7 C8 N4 C12 180.0(2)
C9 C8 N4 Pb1 -168.14(18)
C7 C8 N4 Pb1 11.7(3)
N1 C1 O1 Pb1 -16.4(3)
C2 C1 O1 Pb1 162.92(15)
O2A C1A O1A Pb1 3.1(3)
C2A C1A O1A Pb1 -177.1(2)
O1A C1A O2A Pb1 -2.5(2)
C2A C1A O2A Pb1 177.6(2)
